data_2208273
loop_
_publ_author_name
'Gong, Jun-Bo'
'Zhou, Li-Na'
'Chen, Wei'

_publ_section_title '[\m-1,2-Bis(phenylsulfanyl)ethane-\k^2^<i>S</i>:<i>S</i>']bis[dibromomercury(II)]'
_journal_coeditor_code BV6047
_journal_issue 3
_journal_name_full 'Acta Crystallographica Section E'
_journal_page_first m440
_journal_page_last m441
_journal_paper_doi 10.1107/S1600536806002728
_journal_volume 62
_journal_year 2006
_chemical_formula_iupac '[Hg2 Br4 (C14 H14 S2)]'
_chemical_formula_moiety 'C14 H14 Br4 Hg2 S2'
_chemical_formula_sum 'C14 H14 Br4 Hg2 S2'
_chemical_formula_weight 967.20
_chemical_name_systematic
;
[\m-1,2-Bis(phenylsulfanyl)ethane-\k^2^S:S']bis[dibromomercury(II)]
;
_space_group_IT_number 15
_symmetry_cell_setting monoclinic
_symmetry_space_group_name_Hall '-C 2yc'
_symmetry_space_group_name_H-M 'C 1 2/c 1'
_atom_sites_solution_hydrogens geom
_atom_sites_solution_primary direct
_atom_sites_solution_secondary difmap
_audit_creation_method SHELXL-97
_cell_angle_alpha 90.00
_cell_angle_beta 103.313(4)
_cell_angle_gamma 90.00
_cell_formula_units_Z 4
_cell_length_a 22.0328(13)
_cell_length_b 11.6648(7)
_cell_length_c 8.0759(4)
_cell_measurement_reflns_used 3720
_cell_measurement_temperature 293(2)
_cell_measurement_theta_max 27.3086
_cell_measurement_theta_min 2.8390
_cell_volume 2019.8(2)
_computing_cell_refinement 'SAINT (Bruker, 1998)'
_computing_data_collection 'SMART (Bruker, 1998)'
_computing_data_reduction 'SAINT and SHELXTL (Bruker, 1998)'
_computing_molecular_graphics SHELXTL
_computing_publication_material SHELXTL
_computing_structure_refinement 'SHELXL97 (Sheldrick, 1997)'
_computing_structure_solution 'SHELXS97 (Sheldrick, 1997)'
_diffrn_ambient_temperature 293(2)
_diffrn_measured_fraction_theta_full 0.994
_diffrn_measured_fraction_theta_max 0.994
_diffrn_measurement_device_type 'Bruker SMART CCD area-detector'
_diffrn_measurement_method '\f and \w'
_diffrn_radiation_monochromator graphite
_diffrn_radiation_source 'fine-focus sealed tube'
_diffrn_radiation_type MoK\a
_diffrn_radiation_wavelength 0.71073
_diffrn_reflns_av_R_equivalents 0.0487
_diffrn_reflns_av_sigmaI/netI 0.0642
_diffrn_reflns_limit_h_max 27
_diffrn_reflns_limit_h_min -27
_diffrn_reflns_limit_k_max 11
_diffrn_reflns_limit_k_min -14
_diffrn_reflns_limit_l_max 9
_diffrn_reflns_limit_l_min -9
_diffrn_reflns_number 8500
_diffrn_reflns_theta_full 25.99
_diffrn_reflns_theta_max 25.99
_diffrn_reflns_theta_min 1.90
_diffrn_standards_decay_% 0
_diffrn_standards_number 0
_exptl_absorpt_coefficient_mu 23.296
_exptl_absorpt_correction_T_max 1.00000
_exptl_absorpt_correction_T_min 0.284320
_exptl_absorpt_correction_type multi-scan
_exptl_absorpt_process_details '(SADABS; Bruker, 1998)'
_exptl_crystal_colour colorless
_exptl_crystal_density_diffrn 3.181
_exptl_crystal_density_method 'not measured'
_exptl_crystal_description block
_exptl_crystal_F_000 1720
_exptl_crystal_size_max 0.18
_exptl_crystal_size_mid 0.16
_exptl_crystal_size_min 0.16
_refine_diff_density_max 2.516
_refine_diff_density_min -1.622
_refine_ls_extinction_coef 0.00211(15)
_refine_ls_extinction_expression Fc^*^=kFc[1+0.001xFc^2^\l^3^/sin(2\q)]^-1/4^
_refine_ls_extinction_method SHELXL97
_refine_ls_goodness_of_fit_ref 1.074
_refine_ls_hydrogen_treatment constr
_refine_ls_matrix_type full
_refine_ls_number_parameters 101
_refine_ls_number_reflns 1987
_refine_ls_number_restraints 0
_refine_ls_restrained_S_all 1.074
_refine_ls_R_factor_all 0.0416
_refine_ls_R_factor_gt 0.0371
_refine_ls_shift/su_max 0.001
_refine_ls_shift/su_mean 0.000
_refine_ls_structure_factor_coef Fsqd
_refine_ls_weighting_details 'calc w=1/[\s^2^(Fo^2^)+(0.0351P)^2^+9.9952P] where P=(Fo^2^+2Fc^2^)/3'
_refine_ls_weighting_scheme calc
_refine_ls_wR_factor_gt 0.0953
_refine_ls_wR_factor_ref 0.0979
_reflns_number_gt 1772
_reflns_number_total 1987
_reflns_threshold_expression I>2\s(I)
_cod_data_source_file bv6047.cif
_cod_data_source_block I
_cod_depositor_comments
;
The following automatic conversions were performed:
'_geom_bond_publ_flag' value 'Yes' changed to 'yes' according to
'/home/saulius/struct/CIF-dictionaries/cif_core.dic' dictionary named
'cif_core.dic' version 2.4.1 from 2010-06-29 (3
times).

'_geom_angle_publ_flag' value 'Yes' changed to 'yes' according to
'/home/saulius/struct/CIF-dictionaries/cif_core.dic' dictionary named
'cif_core.dic' version 2.4.1 from 2010-06-29 (6 times).

Automatic conversion script
Id: cif_fix_enum 1527 2010-12-29 10:47:43Z saulius 

The following automatic conversions were performed:

'_geom_bond_publ_flag' value 'Yes' changed to 'yes' according to
/home/saulius/struct/CIF-dictionaries/cif_core.dic dictionary named
'cif_core.dic' version 2.4.1 from 2010-06-29 (3
times).

'_geom_angle_publ_flag' value 'Yes' changed to 'yes'
according to /home/saulius/struct/CIF-dictionaries/cif_core.dic
dictionary named 'cif_core.dic' version 2.4.1 from 2010-06-29 (6
times).

Automatic conversion script
Id: cif_fix_values 1715 2011-07-08 13:25:40Z adriana 
;
_cod_original_sg_symbol_H-M 'C 2/c'
_cod_database_code 2208273
_cod_database_fobs_code 2208273

loop_
_symmetry_equiv_pos_as_xyz
'x, y, z'
'-x, y, -z+1/2'
'x+1/2, y+1/2, z'
'-x+1/2, y+1/2, -z+1/2'
'-x, -y, -z'
'x, -y, z-1/2'
'-x+1/2, -y+1/2, -z'
'x+1/2, -y+1/2, z-1/2'

loop_
_atom_site_label
_atom_site_fract_x
_atom_site_fract_y
_atom_site_fract_z
_atom_site_U_iso_or_equiv
_atom_site_adp_type
_atom_site_calc_flag
_atom_site_refinement_flags
_atom_site_occupancy
_atom_site_type_symbol
Hg1 0.583722(15) 0.58533(3) 0.18613(4) 0.05131(19) Uani d . 1 Hg
Br1 0.64832(3) 0.44047(6) 0.36648(9) 0.0378(2) Uani d . 1 Br
Br2 0.49153(3) 0.67061(6) 0.00078(9) 0.0421(2) Uani d . 1 Br
S1 0.67986(8) 0.75966(14) 0.2550(2) 0.0349(4) Uani d . 1 S
C1 0.6530(3) 0.8976(5) 0.2970(8) 0.0317(14) Uani d . 1 C
C2 0.6894(3) 0.9923(6) 0.2831(9) 0.0370(15) Uani d . 1 C
H2A 0.7273 0.9825 0.2528 0.044 Uiso calc R 1 H
C3 0.6700(4) 1.1008(6) 0.3137(10) 0.0447(18) Uani d . 1 C
H3A 0.6952 1.1638 0.3077 0.054 Uiso calc R 1 H
C4 0.6125(4) 1.1154(7) 0.3537(10) 0.0427(16) Uani d . 1 C
H4A 0.5981 1.1888 0.3687 0.051 Uiso calc R 1 H
C5 0.5768(4) 1.0215(7) 0.3711(10) 0.0469(18) Uani d . 1 C
H5A 0.5393 1.0314 0.4036 0.056 Uiso calc R 1 H
C6 0.5961(4) 0.9128(6) 0.3408(10) 0.0408(17) Uani d . 1 C
H6A 0.5712 0.8498 0.3496 0.049 Uiso calc R 1 H
C7 0.7213(3) 0.7142(5) 0.4663(9) 0.0368(15) Uani d . 1 C
H7A 0.6936 0.7200 0.5436 0.044 Uiso calc R 1 H
H7B 0.7334 0.6345 0.4621 0.044 Uiso calc R 1 H

loop_
_atom_site_aniso_label
_atom_site_aniso_U_11
_atom_site_aniso_U_22
_atom_site_aniso_U_33
_atom_site_aniso_U_12
_atom_site_aniso_U_13
_atom_site_aniso_U_23
Hg1 0.0409(3) 0.0615(3) 0.0464(3) 0.01361(13) -0.00061(15) 0.00668(13)
Br1 0.0357(4) 0.0330(4) 0.0434(4) -0.0010(3) 0.0063(3) 0.0065(3)
Br2 0.0329(4) 0.0452(4) 0.0449(4) 0.0070(3) 0.0019(3) 0.0000(3)
S1 0.0331(10) 0.0306(8) 0.0354(9) -0.0010(6) -0.0036(6) -0.0039(6)
C1 0.032(4) 0.028(3) 0.034(3) -0.002(3) 0.004(3) 0.004(2)
C2 0.036(4) 0.030(3) 0.047(4) -0.006(3) 0.014(3) 0.001(3)
C3 0.052(5) 0.034(4) 0.046(4) -0.010(3) 0.007(4) 0.004(3)
C4 0.042(5) 0.040(4) 0.043(4) 0.007(3) 0.004(3) -0.004(3)
C5 0.030(4) 0.057(5) 0.053(5) 0.003(3) 0.009(3) -0.007(4)
C6 0.027(4) 0.042(4) 0.052(4) -0.010(3) 0.006(3) 0.001(3)
C7 0.035(4) 0.027(3) 0.041(4) 0.000(3) -0.005(3) 0.001(3)

loop_
_atom_type_symbol
_atom_type_description
_atom_type_scat_dispersion_real
_atom_type_scat_dispersion_imag
_atom_type_scat_source
C C 0.0033 0.0016 'International Tables Vol C Tables 4.2.6.8 and 6.1.1.4'
H H 0.0000 0.0000 'International Tables Vol C Tables 4.2.6.8 and 6.1.1.4'
O O 0.0106 0.0060 'International Tables Vol C Tables 4.2.6.8 and 6.1.1.4'
S S 0.1246 0.1234 'International Tables Vol C Tables 4.2.6.8 and 6.1.1.4'
Br Br -0.2901 2.4595 'International Tables Vol C Tables 4.2.6.8 and 6.1.1.4'
Hg Hg -2.3894 9.2266 'International Tables Vol C Tables 4.2.6.8 and 6.1.1.4'

loop_
_geom_angle_atom_site_label_1
_geom_angle_atom_site_label_2
_geom_angle_atom_site_label_3
_geom_angle_site_symmetry_1
_geom_angle
_geom_angle_publ_flag
Br2 Hg1 Br1 . 158.41(3) yes
Br1 Hg1 S1 . 94.05(4) yes
Br2 Hg1 S1 . 107.47(4) yes
C1 S1 C7 . 101.7(3) yes
C1 S1 Hg1 . 114.4(2) yes
C7 S1 Hg1 . 99.4(2) yes
C2 C1 C6 . 119.5(6) ?
C2 C1 S1 . 118.9(5) ?
C6 C1 S1 . 121.6(5) ?
C3 C2 C1 . 120.6(7) ?
C3 C2 H2A . 119.7 ?
C1 C2 H2A . 119.7 ?
C2 C3 C4 . 119.5(7) ?
C2 C3 H3A . 120.2 ?
C4 C3 H3A . 120.2 ?
C5 C4 C3 . 120.0(7) ?
C5 C4 H4A . 120.0 ?
C3 C4 H4A . 120.0 ?
C4 C5 C6 . 120.5(7) ?
C4 C5 H5A . 119.7 ?
C6 C5 H5A . 119.7 ?
C5 C6 C1 . 119.8(6) ?
C5 C6 H6A . 120.1 ?
C1 C6 H6A . 120.1 ?
C7 C7 S1 7_666 112.0(6) ?
C7 C7 H7A 7_666 109.2 ?
S1 C7 H7A . 109.2 ?
C7 C7 H7B 7_666 109.2 ?
S1 C7 H7B . 109.2 ?
H7A C7 H7B . 107.9 ?

loop_
_geom_bond_atom_site_label_1
_geom_bond_atom_site_label_2
_geom_bond_site_symmetry_2
_geom_bond_distance
_geom_bond_publ_flag
Hg1 Br2 . 2.4404(8) yes
Hg1 Br1 . 2.4592(7) yes
Hg1 S1 . 2.8963(17) yes
S1 C1 . 1.774(7) ?
S1 C7 . 1.819(7) ?
C1 C2 . 1.384(9) ?
C1 C6 . 1.391(10) ?
C2 C3 . 1.377(10) ?
C2 H2A . 0.9300 ?
C3 C4 . 1.389(11) ?
C3 H3A . 0.9300 ?
C4 C5 . 1.374(12) ?
C4 H4A . 0.9300 ?
C5 C6 . 1.377(11) ?
C5 H5A . 0.9300 ?
C6 H6A . 0.9300 ?
C7 C7 7_666 1.508(13) ?
C7 H7A . 0.9700 ?
C7 H7B . 0.9700 ?

loop_
_geom_torsion_atom_site_label_1
_geom_torsion_atom_site_label_2
_geom_torsion_atom_site_label_3
_geom_torsion_atom_site_label_4
_geom_torsion_site_symmetry_4
_geom_torsion
Br2 Hg1 S1 C1 . 42.2(2)
Br1 Hg1 S1 C1 . -136.0(2)
Br2 Hg1 S1 C7 . 149.7(2)
Br1 Hg1 S1 C7 . -28.6(2)
C7 S1 C1 C2 . 92.4(6)
Hg1 S1 C1 C2 . -161.6(5)
C7 S1 C1 C6 . -88.6(7)
Hg1 S1 C1 C6 . 17.4(7)
C6 C1 C2 C3 . 0.6(11)
S1 C1 C2 C3 . 179.6(6)
C1 C2 C3 C4 . -2.0(12)
C2 C3 C4 C5 . 3.4(12)
C3 C4 C5 C6 . -3.3(12)
C4 C5 C6 C1 . 1.9(12)
C2 C1 C6 C5 . -0.5(11)
S1 C1 C6 C5 . -179.5(6)
C1 S1 C7 C7 7_666 -66.8(8)
Hg1 S1 C7 C7 7_666 175.8(7)
